data_2005356
loop_
_publ_author_name
'Jones, P. G.'
'Th\"onnessen, H.'
'Fischer, A.'
'Neda, I.'
'Schmutzler, R.'
'Engel, J.'
'Kutscher, B.'
'Niemeyer, U.'

_publ_section_title
;The Anhydrous Racemate of the Carcinostatic Agent Cyclophosphamide and the
 Bicyclic Degradation Product
 1-(2-Chloroethyl)tetrahydro-1<i>H</i>,5<i>H</i>-1,3,2-diazaphospholo[2,1-<i>b</i>][1,3,2]oxazaphosphorine
 9-Oxide
;
_journal_issue 9
_journal_name_full 'Acta Crystallographica Section C'
_journal_page_first 2359
_journal_page_last 2363
_journal_paper_doi 10.1107/S0108270196004866
_journal_volume 52
_journal_year 1996
_chemical_formula_sum 'C7 H15 Cl2 N2 O2 P'
_chemical_formula_weight 261.08
_chemical_name_common Cyclophosphamide
_chemical_name_systematic
;
 N,N-Bis(2-chloroethyl)-tetrahydro-2H-1,3,2-oxazaphosphorin-2-amine-2-oxide
;
_space_group_IT_number 61
_symmetry_cell_setting orthorhombic
_symmetry_space_group_name_Hall '-P 2ac 2ab'
_symmetry_space_group_name_H-M 'P b c a'
_audit_creation_method SHELXL
_cell_angle_alpha 90.00
_cell_angle_beta 90.00
_cell_angle_gamma 90.00
_cell_formula_units_Z 8
_cell_length_a 9.9062(10)
_cell_length_b 9.8380(10)
_cell_length_c 24.061(3)
_cell_measurement_reflns_used 64
_cell_measurement_temperature 173(2)
_cell_measurement_theta_max 12.5
_cell_measurement_theta_min 5
_cell_volume 2344.9(4)
_computing_cell_refinement XSCANS
_computing_data_collection 'XSCANS (Siemens, 1994a)'
_computing_data_reduction XSCANS
_computing_molecular_graphics 'XP (Siemens, 1994b)'
_computing_publication_material SHELXL93
_computing_structure_refinement 'SHELXL93 (Sheldrick, 1993)'
_computing_structure_solution 'SHELXS86 (Sheldrick, 1990)'
_diffrn_ambient_temperature 173(2)
_diffrn_measurement_device 'Siemens P4'
_diffrn_measurement_method \w-scans
_diffrn_radiation_monochromator graphite
_diffrn_radiation_source 'fine-focus sealed tube'
_diffrn_radiation_type MoK\a
_diffrn_radiation_wavelength 0.71073
_diffrn_reflns_av_R_equivalents 0.0331
_diffrn_reflns_av_sigmaI/netI 0.0445
_diffrn_reflns_limit_h_max 12
_diffrn_reflns_limit_h_min 0
_diffrn_reflns_limit_k_max 8
_diffrn_reflns_limit_k_min -12
_diffrn_reflns_limit_l_max 31
_diffrn_reflns_limit_l_min 0
_diffrn_reflns_number 4654
_diffrn_reflns_theta_max 27.50
_diffrn_reflns_theta_min 3.04
_diffrn_standards_decay_% 0
_diffrn_standards_interval_count 247
_diffrn_standards_number 3
_exptl_absorpt_coefficient_mu 0.669
_exptl_absorpt_correction_type none
_exptl_crystal_colour colourless
_exptl_crystal_density_diffrn 1.479
_exptl_crystal_density_meas ?
_exptl_crystal_description tablet
_exptl_crystal_F_000 1088
_exptl_crystal_size_max 0.85
_exptl_crystal_size_mid 0.80
_exptl_crystal_size_min 0.20
_refine_diff_density_max 0.488
_refine_diff_density_min -0.423
_refine_ls_extinction_method none
_refine_ls_goodness_of_fit_all 0.971
_refine_ls_goodness_of_fit_obs 1.069
_refine_ls_hydrogen_treatment 'H(N) atom refined freely, others riding, C-H 0.99\%A'
_refine_ls_matrix_type full
_refine_ls_number_parameters 131
_refine_ls_number_reflns 2693
_refine_ls_number_restraints 0
_refine_ls_restrained_S_all 0.987
_refine_ls_restrained_S_obs 1.069
_refine_ls_R_factor_all 0.0513
_refine_ls_R_factor_obs 0.0351
_refine_ls_shift/esd_max 0.000
_refine_ls_shift/esd_mean 0.000
_refine_ls_structure_factor_coef Fsqd
_refine_ls_weighting_details 'w = 1/[\s^2^(Fo^2^)+(0.0503P)^2^] where P=(Fo^2^+2Fc^2^)/3'
_refine_ls_weighting_scheme calc
_refine_ls_wR_factor_all 0.0901
_refine_ls_wR_factor_obs 0.0839
_reflns_number_observed 2018
_reflns_number_total 2695
_reflns_observed_criterion >2sigma(I)
_cod_data_source_file fg1178.cif
_cod_data_source_block 1
_cod_depositor_comments
;
The following automatic conversions were performed:

'_geom_bond_publ_flag' value 'Y' changed to 'y' according to
/home/saulius/struct/CIF-dictionaries/cif_core.dic dictionary named
'cif_core.dic' version 2.4.1 from 2010-06-29 (14
times).

'_geom_angle_publ_flag' value 'Y' changed to 'y' according
to /home/saulius/struct/CIF-dictionaries/cif_core.dic dictionary
named 'cif_core.dic' version 2.4.1 from 2010-06-29 (18
times).

'_geom_torsion_publ_flag' value 'Y' changed to 'y' according
to /home/saulius/struct/CIF-dictionaries/cif_core.dic dictionary
named 'cif_core.dic' version 2.4.1 from 2010-06-29 (22 times).

Automatic conversion script
Id: cif_fix_values 1715 2011-07-08 13:25:40Z adriana 

The following automatic conversions were performed:

'_exptl_crystal_density_meas' value 'not measured' was changed to '?'
- the value is perceived as not measured.

Automatic conversion script
Id: cif_fix_values 3008 2015-01-20 13:52:24Z robertas 

The following automatic conversions were performed:

'_refine_ls_weighting_scheme' value 'calc w =
1/[\s^2^(Fo^2^)+(0.0503P)^2^] where P=(Fo^2^+2Fc^2^)/3' was changed
to 'calc'. New tag '_refine_ls_weighting_details' was created. The
value of the new tag was set to 'w = 1/[\s^2^(Fo^2^)+(0.0503P)^2^]
where P=(Fo^2^+2Fc^2^)/3'.

Automatic conversion script
Id: cif_fix_values 3143 2015-03-26 13:38:13Z robertas 
;
_cod_database_code 2005356

loop_
_symmetry_equiv_pos_as_xyz
'x, y, z'
'-x+1/2, -y, z+1/2'
'-x, y+1/2, -z+1/2'
'x+1/2, -y+1/2, -z'
'-x, -y, -z'
'x-1/2, y, -z-1/2'
'x, -y-1/2, z-1/2'
'-x-1/2, y-1/2, z'

loop_
_atom_site_aniso_label
_atom_site_aniso_U_11
_atom_site_aniso_U_22
_atom_site_aniso_U_33
_atom_site_aniso_U_12
_atom_site_aniso_U_13
_atom_site_aniso_U_23
P 0.0158(2) 0.0119(2) 0.0211(2) -0.0005(2) -0.0009(2) -0.0030(2)
Cl1 0.0335(3) 0.0503(4) 0.0477(3) 0.0105(3) 0.0105(2) 0.0029(3)
Cl2 0.0518(4) 0.0259(3) 0.0522(4) -0.0165(3) -0.0211(3) 0.0027(2)
N1 0.0217(8) 0.0172(8) 0.0195(7) -0.0042(6) -0.0006(6) -0.0007(6)
N2 0.0200(8) 0.0153(8) 0.0237(8) 0.0058(7) 0.0017(6) -0.0027(6)
O1 0.0253(7) 0.0167(7) 0.0337(8) -0.0071(6) -0.0034(6) -0.0017(6)
O2 0.0215(7) 0.0182(7) 0.0241(7) 0.0069(5) 0.0004(5) -0.0045(5)
C1 0.0228(9) 0.0187(9) 0.0238(9) 0.0009(8) -0.0037(8) 0.0029(7)
C2 0.0251(10) 0.0235(10) 0.0238(9) -0.0026(8) 0.0024(8) -0.0004(8)
C3 0.0269(10) 0.0234(10) 0.0226(9) 0.0024(8) 0.0031(8) -0.0060(8)
C4 0.0287(10) 0.0222(10) 0.0256(9) 0.0017(9) -0.0022(8) 0.0059(8)
C5 0.0324(11) 0.0369(13) 0.0257(10) -0.0020(10) 0.0035(9) 0.0041(9)
C6 0.0198(9) 0.0219(10) 0.0257(9) -0.0037(8) -0.0034(8) -0.0039(8)
C7 0.0343(11) 0.0196(10) 0.0317(11) -0.0069(9) -0.0042(9) -0.0040(9)

loop_
_atom_site_label
_atom_site_occupancy
_atom_site_fract_x
_atom_site_fract_y
_atom_site_fract_z
_atom_site_U_iso_or_equiv
_atom_site_thermal_displace_type
_atom_site_calc_flag
_atom_site_refinement_flags
_atom_site_type_symbol
P 1 0.38902(5) 0.15394(5) 0.32586(2) 0.01627(12) Uani d . P
Cl1 1 0.18907(6) 0.23390(7) 0.45703(3) 0.0438(2) Uani d . Cl
Cl2 1 0.64920(7) 0.54731(6) 0.41361(3) 0.0433(2) Uani d . Cl
N1 1 0.4538(2) 0.1928(2) 0.38658(6) 0.0194(3) Uani d . N
N2 1 0.3410(2) 0.2977(2) 0.29835(7) 0.0197(3) Uani d . N
H2' 1 0.2922(23) 0.3422(23) 0.3168(9) 0.022(6) Uiso d . H
O1 1 0.29079(14) 0.04196(13) 0.33110(6) 0.0252(3) Uani d . O
O2 1 0.51383(13) 0.11429(13) 0.28774(5) 0.0213(3) Uani d . O
C1 1 0.3290(2) 0.3105(2) 0.23736(8) 0.0217(4) Uani d . C
H1A 1 0.3108(2) 0.4063(2) 0.22735(8) 0.026 Uiso calc R H
H1B 1 0.2526(2) 0.2544(2) 0.22399(8) 0.026 Uiso calc R H
C2 1 0.4585(2) 0.2638(2) 0.20995(8) 0.0241(4) Uani d . C
H2A 1 0.5327(2) 0.3262(2) 0.22027(8) 0.029 Uiso calc R H
H2B 1 0.4477(2) 0.2670(2) 0.16906(8) 0.029 Uiso calc R H
C3 1 0.4946(2) 0.1201(2) 0.22756(8) 0.0243(4) Uani d . C
H3A 1 0.4214(2) 0.0571(2) 0.21655(8) 0.029 Uiso calc R H
H3B 1 0.5785(2) 0.0913(2) 0.20859(8) 0.029 Uiso calc R H
C4 1 0.4277(2) 0.1061(2) 0.43477(8) 0.0255(4) Uani d . C
H4A 1 0.5153(2) 0.0746(2) 0.44985(8) 0.031 Uiso calc R H
H4B 1 0.3773(2) 0.0249(2) 0.42220(8) 0.031 Uiso calc R H
C5 1 0.3490(2) 0.1734(2) 0.48115(9) 0.0317(5) Uani d . C
H5A 1 0.4018(2) 0.2505(2) 0.49619(9) 0.038 Uiso calc R H
H5B 1 0.3346(2) 0.1072(2) 0.51159(9) 0.038 Uiso calc R H
C6 1 0.5612(2) 0.2944(2) 0.39085(8) 0.0225(4) Uani d . C
H6A 1 0.6040(2) 0.3058(2) 0.35398(8) 0.027 Uiso calc R H
H6B 1 0.6310(2) 0.2611(2) 0.41693(8) 0.027 Uiso calc R H
C7 1 0.5095(2) 0.4319(2) 0.41097(9) 0.0285(5) Uani d . C
H7A 1 0.4687(2) 0.4226(2) 0.44832(9) 0.034 Uiso calc R H
H7B 1 0.4397(2) 0.4667(2) 0.38519(9) 0.034 Uiso calc R H

loop_
_atom_type_symbol
_atom_type_description
_atom_type_scat_dispersion_real
_atom_type_scat_dispersion_imag
_atom_type_scat_source
C C 0.0033 0.0016 'International Tables Vol C Tables 4.2.6.8 and 6.1.1.4'
H H 0.0000 0.0000 'International Tables Vol C Tables 4.2.6.8 and 6.1.1.4'
N N 0.0061 0.0033 'International Tables Vol C Tables 4.2.6.8 and 6.1.1.4'
O O 0.0106 0.0060 'International Tables Vol C Tables 4.2.6.8 and 6.1.1.4'
P P 0.1023 0.0942 'International Tables Vol C Tables 4.2.6.8 and 6.1.1.4'
Cl Cl 0.1484 0.1585 'International Tables Vol C Tables 4.2.6.8 and 6.1.1.4'

loop_
_geom_angle_atom_site_label_1
_geom_angle_atom_site_label_2
_geom_angle_atom_site_label_3
_geom_angle
_geom_angle_publ_flag
O1 P O2 112.29(8) y
O1 P N2 119.31(8) y
O2 P N2 101.85(8) y
O1 P N1 110.86(8) y
O2 P N1 105.48(8) y
N2 P N1 105.84(8) y
C4 N1 C6 118.1(2) y
C4 N1 P 120.04(13) y
C6 N1 P 120.41(13) y
C1 N2 P 119.98(13) y
C3 O2 P 117.45(11) y
N2 C1 C2 109.8(2) y
C1 C2 C3 111.1(2) y
O2 C3 C2 110.11(15) y
N1 C4 C5 114.9(2) y
C4 C5 Cl1 111.26(15) y
N1 C6 C7 112.6(2) y
C6 C7 Cl2 108.33(14) y

loop_
_geom_bond_atom_site_label_1
_geom_bond_atom_site_label_2
_geom_bond_distance
_geom_bond_publ_flag
P O1 1.4753(14) y
P O2 1.5881(13) y
P N2 1.633(2) y
P N1 1.641(2) y
Cl1 C5 1.789(2) y
Cl2 C7 1.791(2) y
N1 C4 1.463(2) y
N1 C6 1.463(2) y
N2 C1 1.478(2) y
O2 C3 1.462(2) y
C1 C2 1.514(3) y
C2 C3 1.518(3) y
C4 C5 1.514(3) y
C6 C7 1.526(3) y

loop_
_geom_torsion_atom_site_label_1
_geom_torsion_atom_site_label_2
_geom_torsion_atom_site_label_3
_geom_torsion_atom_site_label_4
_geom_torsion
_geom_torsion_publ_flag
O1 P N1 C4 9.3(2) y
O2 P N1 C4 -112.46(15) y
N2 P N1 C4 140.07(15) y
O1 P N1 C6 175.43(13) y
O2 P N1 C6 53.6(2) y
N2 P N1 C6 -53.8(2) y
O1 P N2 C1 -78.6(2) y
O2 P N2 C1 45.7(2) y
N1 P N2 C1 155.72(14) y
O1 P O2 C3 79.69(14) y
N2 P O2 C3 -49.12(14) y
N1 P O2 C3 -159.45(13) y
P N2 C1 C2 -52.0(2) y
N2 C1 C2 C3 55.5(2) y
P O2 C3 C2 60.6(2) y
C1 C2 C3 O2 -60.4(2) y
C6 N1 C4 C5 77.4(2) y
P N1 C4 C5 -116.1(2) y
N1 C4 C5 Cl1 58.1(2) y
C4 N1 C6 C7 -91.8(2) y
P N1 C6 C7 101.8(2) y
N1 C6 C7 Cl2 -179.29(13) y

loop_
_cod_related_entry_id
_cod_related_entry_database
_cod_related_entry_code
1 ChemSpider 2804
